data_7015021
loop_
_publ_author_name
'Hancock, Stuart L.'
'Mahon, Mary F.'
'Jones, Matthew D.'

_publ_section_title
;
 Crystallographic characterisation of Ti(iv) piperazine complexes and
 their exploitation for the ring opening polymerisation of rac-lactide.
;
_journal_issue 9
_journal_name_full 'Dalton transactions (Cambridge, England : 2003)'
_journal_page_first 2033
_journal_page_last 2037
_journal_paper_doi 10.1039/c0dt01542c
_journal_volume 40
_journal_year 2011
_chemical_formula_sum 'C46 H82 N2 O8 Ti2'
_chemical_formula_weight 886.94
_chemical_name_systematic
;
?
;
_space_group_IT_number 14
_symmetry_cell_setting monoclinic
_symmetry_space_group_name_Hall '-P 2ybc'
_symmetry_space_group_name_H-M 'P 1 21/c 1'
_atom_sites_solution_hydrogens geom
_atom_sites_solution_primary direct
_atom_sites_solution_secondary difmap
_audit_creation_method SHELXL-97
_cell_angle_alpha 90.00
_cell_angle_beta 91.398(3)
_cell_angle_gamma 90.00
_cell_formula_units_Z 2
_cell_length_a 9.5960(5)
_cell_length_b 23.1890(14)
_cell_length_c 11.4210(8)
_cell_measurement_reflns_used 58823
_cell_measurement_temperature 150(2)
_cell_measurement_theta_max 27.48
_cell_measurement_theta_min 3.51
_cell_volume 2540.7(3)
_computing_cell_refinement 'HKL Scalepack (Otwinski & Minor, 1997)'
_computing_data_collection 'Collect (Nonius BV, 1997-2000)'
_computing_data_reduction 'HKL Denzo & Scalepack (Otwinski & Minor 1997)'
_computing_molecular_graphics 'Ortep-3 for Windows (Farrugia, 1997)'
_computing_publication_material 'WinGX publication routines (Farrugia, 1999)'
_computing_structure_refinement 'SHELXL-97 (Sheldrick, 1997)'
_computing_structure_solution
;
SIR97- Altomare A., Burla M.C., Camalli M., Cascarano G.L., Giacovazzo C. ,
Guagliardi A., Moliterni A.G.G., Polidori G.,Spagna R.
(1999) J. Appl. Cryst. 32, 115-119.
;
_diffrn_ambient_temperature 150(2)
_diffrn_measured_fraction_theta_full 0.989
_diffrn_measured_fraction_theta_max 0.989
_diffrn_measurement_device_type 'nonius kappa ccd'
_diffrn_measurement_method ccd
_diffrn_radiation_monochromator graphite
_diffrn_radiation_source 'fine-focus sealed tube'
_diffrn_radiation_type MoK\a
_diffrn_radiation_wavelength 0.71073
_diffrn_reflns_av_R_equivalents 0.0931
_diffrn_reflns_av_sigmaI/netI 0.0645
_diffrn_reflns_limit_h_max 12
_diffrn_reflns_limit_h_min -12
_diffrn_reflns_limit_k_max 30
_diffrn_reflns_limit_k_min -28
_diffrn_reflns_limit_l_max 14
_diffrn_reflns_limit_l_min -14
_diffrn_reflns_number 27064
_diffrn_reflns_theta_full 27.48
_diffrn_reflns_theta_max 27.48
_diffrn_reflns_theta_min 3.68
_exptl_absorpt_coefficient_mu 0.362
_exptl_absorpt_correction_T_max 0.9647
_exptl_absorpt_correction_T_min 0.9311
_exptl_absorpt_correction_type multi-scan
_exptl_absorpt_process_details 'Sortav (Blessing 1995)'
_exptl_crystal_colour yellow
_exptl_crystal_density_diffrn 1.159
_exptl_crystal_density_method 'not measured'
_exptl_crystal_description block
_exptl_crystal_F_000 960
_exptl_crystal_size_max 0.20
_exptl_crystal_size_mid 0.15
_exptl_crystal_size_min 0.10
_refine_diff_density_max 0.575
_refine_diff_density_min -0.539
_refine_diff_density_rms 0.059
_refine_ls_extinction_method none
_refine_ls_goodness_of_fit_ref 1.049
_refine_ls_hydrogen_treatment constr
_refine_ls_matrix_type full
_refine_ls_number_parameters 303
_refine_ls_number_reflns 5764
_refine_ls_number_restraints 0
_refine_ls_restrained_S_all 1.049
_refine_ls_R_factor_all 0.0852
_refine_ls_R_factor_gt 0.0572
_refine_ls_shift/su_max 0.001
_refine_ls_shift/su_mean 0.000
_refine_ls_structure_factor_coef Fsqd
_refine_ls_weighting_details 'calc w=1/[\s^2^(Fo^2^)+(0.0694P)^2^+1.4482P] where P=(Fo^2^+2Fc^2^)/3'
_refine_ls_weighting_scheme calc
_refine_ls_wR_factor_gt 0.1373
_refine_ls_wR_factor_ref 0.1525
_reflns_number_gt 4253
_reflns_number_total 5764
_reflns_threshold_expression >2sigma(I)
_cod_data_source_file C0DT01542C.TXT
_cod_data_source_block Ti2(2)(OiPr)6
_cod_original_sg_symbol_H-M P21/c
_cod_database_code 7015021

loop_
_symmetry_equiv_pos_as_xyz
'x, y, z'
'-x, y+1/2, -z+1/2'
'-x, -y, -z'
'x, -y-1/2, z-1/2'

loop_
_atom_site_label
_atom_site_type_symbol
_atom_site_fract_x
_atom_site_fract_y
_atom_site_fract_z
_atom_site_U_iso_or_equiv
_atom_site_adp_type
_atom_site_occupancy
_atom_site_symmetry_multiplicity
_atom_site_calc_flag
_atom_site_refinement_flags
_atom_site_disorder_assembly
_atom_site_disorder_group
Ti1 Ti 0.23800(4) 0.117329(18) 0.50175(4) 0.03170(14) Uani 1 1 d . . .
O1 O 0.0845(2) 0.16041(10) 0.49216(18) 0.0507(5) Uani 1 1 d . . .
N1 N 0.43231(18) 0.05667(8) 0.52872(16) 0.0273(4) Uani 1 1 d . . .
C1 C -0.0318(5) 0.1960(3) 0.5066(5) 0.131(3) Uani 1 1 d . . .
H1 H 0.0184 0.2330 0.5235 0.158 Uiso 1 1 calc R . .
O2 O 0.35704(19) 0.16233(8) 0.42223(17) 0.0423(4) Uani 1 1 d . . .
C2 C -0.0983(6) 0.1906(4) 0.6099(5) 0.139(3) Uani 1 1 d . . .
H2A H -0.1378 0.1517 0.6156 0.208 Uiso 1 1 calc R . .
H2B H -0.1733 0.2192 0.6134 0.208 Uiso 1 1 calc R . .
H2C H -0.0317 0.1969 0.6750 0.208 Uiso 1 1 calc R . .
O3 O 0.17455(16) 0.05434(8) 0.41892(15) 0.0365(4) Uani 1 1 d . . .
C3 C -0.0976(5) 0.2120(3) 0.3962(5) 0.117(2) Uani 1 1 d . . .
H3A H -0.0262 0.2242 0.3415 0.176 Uiso 1 1 calc R . .
H3B H -0.1628 0.2438 0.4086 0.176 Uiso 1 1 calc R . .
H3C H -0.1483 0.1787 0.3635 0.176 Uiso 1 1 calc R . .
O4 O 0.25555(16) 0.11812(8) 0.66678(15) 0.0353(4) Uani 1 1 d . . .
C4 C 0.3610(3) 0.22022(11) 0.3788(3) 0.0433(6) Uani 1 1 d . . .
H4 H 0.3069 0.2455 0.4321 0.052 Uiso 1 1 calc R . .
C5 C 0.2950(4) 0.22310(15) 0.2570(3) 0.0602(8) Uani 1 1 d . . .
H5A H 0.3500 0.2000 0.2031 0.090 Uiso 1 1 calc R . .
H5B H 0.2926 0.2633 0.2303 0.090 Uiso 1 1 calc R . .
H5C H 0.1998 0.2079 0.2588 0.090 Uiso 1 1 calc R . .
C6 C 0.5107(3) 0.23978(14) 0.3811(4) 0.0606(8) Uani 1 1 d . . .
H6A H 0.5482 0.2382 0.4616 0.091 Uiso 1 1 calc R . .
H6B H 0.5159 0.2795 0.3520 0.091 Uiso 1 1 calc R . .
H6C H 0.5654 0.2144 0.3312 0.091 Uiso 1 1 calc R . .
C7 C 0.0703(3) 0.04608(14) 0.3302(3) 0.0506(7) Uani 1 1 d . . .
H7 H -0.0128 0.0703 0.3479 0.061 Uiso 1 1 calc R . .
C8 C 0.0283(3) -0.01642(16) 0.3273(3) 0.0578(8) Uani 1 1 d . . .
H8A H 0.1077 -0.0400 0.3038 0.087 Uiso 1 1 calc R . .
H8B H -0.0492 -0.0217 0.2708 0.087 Uiso 1 1 calc R . .
H8C H -0.0009 -0.0283 0.4053 0.087 Uiso 1 1 calc R . .
C9 C 0.1277(6) 0.0643(2) 0.2127(3) 0.0991(17) Uani 1 1 d . . .
H9A H 0.1504 0.1055 0.2149 0.149 Uiso 1 1 calc R . .
H9B H 0.0576 0.0571 0.1506 0.149 Uiso 1 1 calc R . .
H9C H 0.2120 0.0420 0.1971 0.149 Uiso 1 1 calc R . .
C10 C 0.3524(2) 0.11160(10) 0.7526(2) 0.0305(5) Uani 1 1 d . . .
C11 C 0.3144(2) 0.11864(11) 0.8697(2) 0.0342(5) Uani 1 1 d . . .
C12 C 0.4164(3) 0.11310(11) 0.9580(2) 0.0368(5) Uani 1 1 d . . .
H12 H 0.3903 0.1185 1.0369 0.044 Uiso 1 1 calc R . .
C13 C 0.5555(3) 0.09995(11) 0.9355(2) 0.0344(5) Uani 1 1 d . A .
C14 C 0.5883(2) 0.09142(10) 0.8187(2) 0.0322(5) Uani 1 1 d . . .
H14 H 0.6811 0.0812 0.8005 0.039 Uiso 1 1 calc R . .
C15 C 0.4906(2) 0.09730(10) 0.7276(2) 0.0297(5) Uani 1 1 d . . .
C16 C 0.1657(3) 0.13227(13) 0.8971(2) 0.0440(6) Uani 1 1 d . . .
H16A H 0.1591 0.1416 0.9805 0.066 Uiso 1 1 calc R . .
H16B H 0.1069 0.0988 0.8787 0.066 Uiso 1 1 calc R . .
H16C H 0.1340 0.1653 0.8501 0.066 Uiso 1 1 calc R . .
C17 C 0.6672(3) 0.09450(12) 1.0328(2) 0.0402(6) Uani 1 1 d . . .
C18 C 0.6315(7) 0.1356(4) 1.1393(5) 0.076(2) Uani 0.60 1 d P A 1
H18A H 0.5437 0.1232 1.1734 0.113 Uiso 0.60 1 calc PR A 1
H18B H 0.6223 0.1754 1.1111 0.113 Uiso 0.60 1 calc PR A 1
H18C H 0.7066 0.1335 1.1989 0.113 Uiso 0.60 1 calc PR A 1
C19 C 0.6699(7) 0.0349(3) 1.0786(6) 0.0690(17) Uani 0.60 1 d P A 1
H19A H 0.7468 0.0308 1.1360 0.104 Uiso 0.60 1 calc PR A 1
H19B H 0.6831 0.0078 1.0139 0.104 Uiso 0.60 1 calc PR A 1
H19C H 0.5815 0.0265 1.1163 0.104 Uiso 0.60 1 calc PR A 1
C20 C 0.8080(8) 0.1132(5) 0.9937(7) 0.087(3) Uani 0.60 1 d P A 1
H20D H 0.8743 0.1119 1.0603 0.130 Uiso 0.60 1 calc PR A 1
H20E H 0.8022 0.1527 0.9633 0.130 Uiso 0.60 1 calc PR A 1
H20F H 0.8395 0.0873 0.9320 0.130 Uiso 0.60 1 calc PR A 1
C21 C 0.5355(2) 0.08922(10) 0.6029(2) 0.0300(5) Uani 1 1 d . . .
H21A H 0.5506 0.1276 0.5673 0.036 Uiso 1 1 calc R . .
H21B H 0.6255 0.0684 0.6034 0.036 Uiso 1 1 calc R . .
C22 C 0.4936(2) 0.04393(10) 0.41258(19) 0.0294(5) Uani 1 1 d . . .
H22A H 0.5309 0.0801 0.3797 0.035 Uiso 1 1 calc R . .
H22B H 0.4188 0.0300 0.3585 0.035 Uiso 1 1 calc R . .
C23 C 0.6097(2) -0.00080(10) 0.41814(19) 0.0282(4) Uani 1 1 d . . .
H23A H 0.6418 -0.0081 0.3378 0.034 Uiso 1 1 calc R . .
H23B H 0.6894 0.0152 0.4643 0.034 Uiso 1 1 calc R . .
C18A C 0.6099(10) 0.0791(7) 1.1469(7) 0.083(4) Uani 0.40 1 d P A 2
H18D H 0.5436 0.0472 1.1367 0.125 Uiso 0.40 1 calc PR A 2
H18E H 0.5621 0.1126 1.1796 0.125 Uiso 0.40 1 calc PR A 2
H18F H 0.6859 0.0672 1.2005 0.125 Uiso 0.40 1 calc PR A 2
C19A C 0.7633(10) 0.0370(4) 1.0052(8) 0.063(2) Uani 0.40 1 d P A 2
H19D H 0.8305 0.0309 1.0700 0.095 Uiso 0.40 1 calc PR A 2
H19E H 0.8134 0.0431 0.9325 0.095 Uiso 0.40 1 calc PR A 2
H19F H 0.7029 0.0031 0.9968 0.095 Uiso 0.40 1 calc PR A 2
C20A C 0.7672(15) 0.1418(5) 1.0249(12) 0.075(4) Uani 0.40 1 d P A 2
H20A H 0.8473 0.1342 1.0775 0.113 Uiso 0.40 1 calc PR A 2
H20B H 0.7224 0.1780 1.0477 0.113 Uiso 0.40 1 calc PR A 2
H20C H 0.7989 0.1450 0.9442 0.113 Uiso 0.40 1 calc PR A 2

loop_
_atom_site_aniso_label
_atom_site_aniso_U_11
_atom_site_aniso_U_22
_atom_site_aniso_U_33
_atom_site_aniso_U_23
_atom_site_aniso_U_13
_atom_site_aniso_U_12
Ti1 0.0288(2) 0.0280(2) 0.0381(2) 0.00108(18) -0.00279(16) 0.00370(16)
O1 0.0376(10) 0.0554(13) 0.0589(12) 0.0021(10) -0.0050(9) 0.0201(9)
N1 0.0287(9) 0.0252(9) 0.0279(9) -0.0019(7) 0.0001(7) 0.0017(7)
C1 0.090(3) 0.191(7) 0.115(4) 0.032(4) 0.033(3) 0.099(4)
O2 0.0415(10) 0.0273(9) 0.0582(11) 0.0099(8) 0.0016(8) 0.0032(7)
C2 0.115(4) 0.193(7) 0.109(4) 0.018(4) 0.036(3) 0.091(5)
O3 0.0319(8) 0.0382(9) 0.0391(9) 0.0007(7) -0.0085(7) -0.0020(7)
C3 0.084(3) 0.135(5) 0.131(5) 0.010(4) -0.024(3) 0.059(3)
O4 0.0296(8) 0.0376(9) 0.0385(9) -0.0067(7) -0.0011(7) 0.0064(7)
C4 0.0447(14) 0.0265(12) 0.0590(16) 0.0043(11) 0.0057(12) 0.0024(10)
C5 0.071(2) 0.0428(17) 0.067(2) 0.0125(15) -0.0029(16) 0.0021(15)
C6 0.0553(18) 0.0363(16) 0.090(2) 0.0010(16) 0.0018(17) -0.0073(13)
C7 0.0377(14) 0.0514(17) 0.0615(18) -0.0083(14) -0.0208(12) 0.0023(12)
C8 0.0546(17) 0.065(2) 0.0541(18) -0.0125(15) 0.0025(14) -0.0227(15)
C9 0.135(4) 0.101(4) 0.059(2) 0.034(2) -0.048(2) -0.052(3)
C10 0.0307(11) 0.0260(11) 0.0348(11) -0.0045(9) -0.0008(9) -0.0012(9)
C11 0.0348(12) 0.0302(12) 0.0377(12) -0.0040(10) 0.0035(9) -0.0018(9)
C12 0.0420(13) 0.0353(13) 0.0333(12) -0.0014(10) 0.0056(10) -0.0049(10)
C13 0.0386(13) 0.0337(12) 0.0308(12) 0.0026(9) -0.0006(9) -0.0042(10)
C14 0.0304(11) 0.0297(12) 0.0366(12) -0.0009(9) 0.0002(9) -0.0004(9)
C15 0.0323(11) 0.0245(10) 0.0324(11) -0.0042(9) 0.0008(9) -0.0007(9)
C16 0.0363(13) 0.0518(17) 0.0441(14) -0.0101(12) 0.0062(11) -0.0007(11)
C17 0.0421(14) 0.0444(14) 0.0337(13) 0.0029(11) -0.0044(10) -0.0036(11)
C18 0.074(4) 0.099(5) 0.052(3) -0.034(3) -0.028(3) 0.028(4)
C19 0.077(4) 0.057(3) 0.071(4) 0.019(3) -0.036(3) -0.008(3)
C20 0.045(4) 0.166(11) 0.047(4) 0.019(5) -0.011(3) -0.033(5)
C21 0.0264(10) 0.0310(12) 0.0326(11) -0.0040(9) -0.0012(8) 0.0007(9)
C22 0.0323(11) 0.0275(11) 0.0284(11) 0.0020(8) -0.0002(9) 0.0024(9)
C23 0.0295(11) 0.0269(11) 0.0281(10) 0.0012(9) 0.0006(8) 0.0015(9)
C18A 0.066(6) 0.150(12) 0.034(4) 0.018(5) 0.000(4) 0.024(7)
C19A 0.067(5) 0.060(5) 0.063(5) -0.002(4) -0.024(4) 0.015(4)
C20A 0.088(10) 0.058(7) 0.078(9) 0.024(6) -0.045(7) -0.028(6)

loop_
_atom_type_symbol
_atom_type_description
_atom_type_scat_dispersion_real
_atom_type_scat_dispersion_imag
_atom_type_scat_source
C C 0.0033 0.0016 'International Tables Vol C Tables 4.2.6.8 and 6.1.1.4'
H H 0.0000 0.0000 'International Tables Vol C Tables 4.2.6.8 and 6.1.1.4'
O O 0.0106 0.0060 'International Tables Vol C Tables 4.2.6.8 and 6.1.1.4'
N N 0.0061 0.0033 'International Tables Vol C Tables 4.2.6.8 and 6.1.1.4'
Ti Ti 0.2776 0.4457 'International Tables Vol C Tables 4.2.6.8 and 6.1.1.4'

loop_
_geom_angle_atom_site_label_1
_geom_angle_atom_site_label_2
_geom_angle_atom_site_label_3
_geom_angle
_geom_angle_site_symmetry_1
_geom_angle_site_symmetry_3
_geom_angle_publ_flag
O1 Ti1 O2 100.21(9) . . ?
O1 Ti1 O3 98.69(9) . . ?
O2 Ti1 O3 113.95(9) . . ?
O1 Ti1 O4 96.28(9) . . ?
O2 Ti1 O4 116.98(9) . . ?
O3 Ti1 O4 122.85(8) . . ?
O1 Ti1 N1 175.03(9) . . ?
O2 Ti1 N1 84.39(7) . . ?
O3 Ti1 N1 80.99(7) . . ?
O4 Ti1 N1 79.86(7) . . ?
C1 O1 Ti1 169.5(3) . . ?
C23 N1 C21 113.02(17) 3_656 . ?
C23 N1 C22 107.83(17) 3_656 . ?
C21 N1 C22 109.50(17) . . ?
C23 N1 Ti1 110.60(12) 3_656 . ?
C21 N1 Ti1 106.55(13) . . ?
C22 N1 Ti1 109.30(13) . . ?
C2 C1 O1 116.1(5) . . ?
C2 C1 C3 125.2(5) . . ?
O1 C1 C3 112.3(4) . . ?
C2 C1 H1 98.4 . . ?
O1 C1 H1 98.4 . . ?
C3 C1 H1 98.4 . . ?
C4 O2 Ti1 137.50(16) . . ?
C1 C2 H2A 109.5 . . ?
C1 C2 H2B 109.5 . . ?
H2A C2 H2B 109.5 . . ?
C1 C2 H2C 109.5 . . ?
H2A C2 H2C 109.5 . . ?
H2B C2 H2C 109.5 . . ?
C7 O3 Ti1 133.97(17) . . ?
C1 C3 H3A 109.5 . . ?
C1 C3 H3B 109.5 . . ?
H3A C3 H3B 109.5 . . ?
C1 C3 H3C 109.5 . . ?
H3A C3 H3C 109.5 . . ?
H3B C3 H3C 109.5 . . ?
C10 O4 Ti1 140.43(15) . . ?
O2 C4 C6 108.0(2) . . ?
O2 C4 C5 110.2(2) . . ?
C6 C4 C5 112.3(3) . . ?
O2 C4 H4 108.7 . . ?
C6 C4 H4 108.7 . . ?
C5 C4 H4 108.7 . . ?
C4 C5 H5A 109.5 . . ?
C4 C5 H5B 109.5 . . ?
H5A C5 H5B 109.5 . . ?
C4 C5 H5C 109.5 . . ?
H5A C5 H5C 109.5 . . ?
H5B C5 H5C 109.5 . . ?
C4 C6 H6A 109.5 . . ?
C4 C6 H6B 109.5 . . ?
H6A C6 H6B 109.5 . . ?
C4 C6 H6C 109.5 . . ?
H6A C6 H6C 109.5 . . ?
H6B C6 H6C 109.5 . . ?
O3 C7 C8 109.2(2) . . ?
O3 C7 C9 109.1(3) . . ?
C8 C7 C9 110.5(3) . . ?
O3 C7 H7 109.3 . . ?
C8 C7 H7 109.3 . . ?
C9 C7 H7 109.3 . . ?
C7 C8 H8A 109.5 . . ?
C7 C8 H8B 109.5 . . ?
H8A C8 H8B 109.5 . . ?
C7 C8 H8C 109.5 . . ?
H8A C8 H8C 109.5 . . ?
H8B C8 H8C 109.5 . . ?
C7 C9 H9A 109.5 . . ?
C7 C9 H9B 109.5 . . ?
H9A C9 H9B 109.5 . . ?
C7 C9 H9C 109.5 . . ?
H9A C9 H9C 109.5 . . ?
H9B C9 H9C 109.5 . . ?
O4 C10 C15 121.3(2) . . ?
O4 C10 C11 119.4(2) . . ?
C15 C10 C11 119.3(2) . . ?
C12 C11 C10 119.0(2) . . ?
C12 C11 C16 121.5(2) . . ?
C10 C11 C16 119.5(2) . . ?
C11 C12 C13 122.9(2) . . ?
C11 C12 H12 118.6 . . ?
C13 C12 H12 118.6 . . ?
C14 C13 C12 116.5(2) . . ?
C14 C13 C17 120.9(2) . . ?
C12 C13 C17 122.6(2) . . ?
C15 C14 C13 122.6(2) . . ?
C15 C14 H14 118.7 . . ?
C13 C14 H14 118.7 . . ?
C14 C15 C10 119.7(2) . . ?
C14 C15 C21 119.4(2) . . ?
C10 C15 C21 120.9(2) . . ?
C11 C16 H16A 109.5 . . ?
C11 C16 H16B 109.5 . . ?
H16A C16 H16B 109.5 . . ?
C11 C16 H16C 109.5 . . ?
H16A C16 H16C 109.5 . . ?
H16B C16 H16C 109.5 . . ?
C20A C17 C18A 119.8(8) . . ?
C20A C17 C19 135.9(6) . . ?
C18A C17 C19 57.5(6) . . ?
C20A C17 C20 33.5(6) . . ?
C18A C17 C20 134.0(6) . . ?
C19 C17 C20 111.7(6) . . ?
C20A C17 C13 110.0(5) . . ?
C18A C17 C13 113.2(4) . . ?
C19 C17 C13 109.9(3) . . ?
C20 C17 C13 112.3(4) . . ?
C20A C17 C18 75.6(7) . . ?
C18A C17 C18 51.3(6) . . ?
C19 C17 C18 107.0(5) . . ?
C20 C17 C18 105.5(5) . . ?
C13 C17 C18 110.2(3) . . ?
C20A C17 C19A 102.9(7) . . ?
C18A C17 C19A 101.3(7) . . ?
C19 C17 C19A 46.3(4) . . ?
C20 C17 C19A 70.5(6) . . ?
C13 C17 C19A 108.1(3) . . ?
C18 C17 C19A 139.5(4) . . ?
C17 C18 H18A 109.5 . . ?
C17 C18 H18B 109.5 . . ?
C17 C18 H18C 109.5 . . ?
C17 C19 H19A 109.5 . . ?
C17 C19 H19B 109.5 . . ?
C17 C19 H19C 109.5 . . ?
C17 C20 H20D 109.5 . . ?
C17 C20 H20E 109.5 . . ?
C17 C20 H20F 109.5 . . ?
N1 C21 C15 113.43(18) . . ?
N1 C21 H21A 108.9 . . ?
C15 C21 H21A 108.9 . . ?
N1 C21 H21B 108.9 . . ?
C15 C21 H21B 108.9 . . ?
H21A C21 H21B 107.7 . . ?
N1 C22 C23 113.67(18) . . ?
N1 C22 H22A 108.8 . . ?
C23 C22 H22A 108.8 . . ?
N1 C22 H22B 108.8 . . ?
C23 C22 H22B 108.8 . . ?
H22A C22 H22B 107.7 . . ?
N1 C23 C22 113.84(17) 3_656 . ?
N1 C23 H23A 108.8 3_656 . ?
C22 C23 H23A 108.8 . . ?
N1 C23 H23B 108.8 3_656 . ?
C22 C23 H23B 108.8 . . ?
H23A C23 H23B 107.7 . . ?
C17 C18A H18D 109.5 . . ?
C17 C18A H18E 109.5 . . ?
H18D C18A H18E 109.5 . . ?
C17 C18A H18F 109.5 . . ?
H18D C18A H18F 109.5 . . ?
H18E C18A H18F 109.5 . . ?
C17 C19A H19D 109.5 . . ?
C17 C19A H19E 109.5 . . ?
H19D C19A H19E 109.5 . . ?
C17 C19A H19F 109.5 . . ?
H19D C19A H19F 109.5 . . ?
H19E C19A H19F 109.5 . . ?
C17 C20A H20A 109.5 . . ?
C17 C20A H20B 109.5 . . ?
H20A C20A H20B 109.5 . . ?
C17 C20A H20C 109.5 . . ?
H20A C20A H20C 109.5 . . ?
H20B C20A H20C 109.5 . . ?

loop_
_geom_bond_atom_site_label_1
_geom_bond_atom_site_label_2
_geom_bond_distance
_geom_bond_site_symmetry_2
_geom_bond_publ_flag
Ti1 O1 1.7813(18) . ?
Ti1 O2 1.8080(18) . ?
Ti1 O3 1.8360(18) . ?
Ti1 O4 1.8883(17) . ?
Ti1 N1 2.3499(18) . ?
O1 C1 1.400(4) . ?
N1 C23 1.490(3) 3_656 ?
N1 C21 1.492(3) . ?
N1 C22 1.494(3) . ?
C1 C2 1.360(7) . ?
C1 C3 1.445(7) . ?
C1 H1 1.0000 . ?
O2 C4 1.432(3) . ?
C2 H2A 0.9800 . ?
C2 H2B 0.9800 . ?
C2 H2C 0.9800 . ?
O3 C7 1.420(3) . ?
C3 H3A 0.9800 . ?
C3 H3B 0.9800 . ?
C3 H3C 0.9800 . ?
O4 C10 1.343(3) . ?
C4 C6 1.506(4) . ?
C4 C5 1.516(4) . ?
C4 H4 1.0000 . ?
C5 H5A 0.9800 . ?
C5 H5B 0.9800 . ?
C5 H5C 0.9800 . ?
C6 H6A 0.9800 . ?
C6 H6B 0.9800 . ?
C6 H6C 0.9800 . ?
C7 C8 1.504(5) . ?
C7 C9 1.522(5) . ?
C7 H7 1.0000 . ?
C8 H8A 0.9800 . ?
C8 H8B 0.9800 . ?
C8 H8C 0.9800 . ?
C9 H9A 0.9800 . ?
C9 H9B 0.9800 . ?
C9 H9C 0.9800 . ?
C10 C15 1.403(3) . ?
C10 C11 1.404(3) . ?
C11 C12 1.394(4) . ?
C11 C16 1.503(3) . ?
C12 C13 1.399(3) . ?
C12 H12 0.9500 . ?
C13 C14 1.392(3) . ?
C13 C17 1.531(3) . ?
C14 C15 1.390(3) . ?
C14 H14 0.9500 . ?
C15 C21 1.511(3) . ?
C16 H16A 0.9800 . ?
C16 H16B 0.9800 . ?
C16 H16C 0.9800 . ?
C17 C20A 1.462(12) . ?
C17 C18A 1.471(9) . ?
C17 C19 1.478(6) . ?
C17 C20 1.497(8) . ?
C17 C18 1.588(6) . ?
C17 C19A 1.655(9) . ?
C18 H18A 0.9800 . ?
C18 H18B 0.9800 . ?
C18 H18C 0.9800 . ?
C19 H19A 0.9800 . ?
C19 H19B 0.9800 . ?
C19 H19C 0.9800 . ?
C20 H20D 0.9800 . ?
C20 H20E 0.9800 . ?
C20 H20F 0.9800 . ?
C21 H21A 0.9900 . ?
C21 H21B 0.9900 . ?
C22 C23 1.522(3) . ?
C22 H22A 0.9900 . ?
C22 H22B 0.9900 . ?
C23 N1 1.491(3) 3_656 ?
C23 H23A 0.9900 . ?
C23 H23B 0.9900 . ?
C18A H18D 0.9800 . ?
C18A H18E 0.9800 . ?
C18A H18F 0.9800 . ?
C19A H19D 0.9800 . ?
C19A H19E 0.9800 . ?
C19A H19F 0.9800 . ?
C20A H20A 0.9800 . ?
C20A H20B 0.9800 . ?
C20A H20C 0.9800 . ?
